data_4028856
loop_
_publ_author_name
'Ramesh C. Dhakal'
'R. Karl Dieter'

_publ_section_title
;
 Regio- and Stereocontrol in the Michael-Initiated Ring-Closure Reactions
 of \g,\d-Epoxy-\a,\b-unsaturated Esters, Ketones, Sulfones, and Amides
;
_journal_name_full 'Journal of Organic Chemistry'
_journal_page_first 12426
_journal_page_last 12439
_journal_paper_doi 10.1021/jo402075d
_journal_volume 78
_journal_year 2013
_chemical_formula_sum 'C25 H26 N2 O7'
_chemical_formula_weight 466.48
_chemical_name_systematic
; 
 ? 
;
_space_group_IT_number 14
_symmetry_cell_setting monoclinic
_symmetry_space_group_name_Hall '-P 2ybc'
_symmetry_space_group_name_H-M 'P 1 21/c 1'
_atom_sites_solution_hydrogens none
_atom_sites_solution_primary direct
_atom_sites_solution_secondary difmap
_audit_creation_method SHELXL-97
_cell_angle_alpha 90.00
_cell_angle_beta 104.44(3)
_cell_angle_gamma 90.00
_cell_formula_units_Z 4
_cell_length_a 13.755(3)
_cell_length_b 16.362(3)
_cell_length_c 10.483(2)
_cell_measurement_reflns_used 17599
_cell_measurement_temperature 203(2)
_cell_measurement_theta_max 25.05
_cell_measurement_theta_min 2.49
_cell_volume 2284.8(8)
_computing_cell_refinement 'Bruker XSCANS'
_computing_data_collection 'Bruker XSCANS'
_computing_data_reduction 'Bruker SHELXTL'
_computing_molecular_graphics 'Bruker SHELXTL'
_computing_publication_material 'Bruker SHELXTL'
_computing_structure_refinement 'SHELXL-97 (Sheldrick, 1997)'
_computing_structure_solution 'SHELXS-97 (Sheldrick, 1990)'
_diffrn_ambient_temperature 203(2)
_diffrn_measured_fraction_theta_full 0.995
_diffrn_measured_fraction_theta_max 0.995
_diffrn_measurement_device_type 'Bruker P4'
_diffrn_measurement_method '\w scans'
_diffrn_radiation_monochromator graphite
_diffrn_radiation_source 'fine-focus sealed tube'
_diffrn_radiation_type MoK\a
_diffrn_radiation_wavelength 0.71073
_diffrn_reflns_av_R_equivalents 0.0535
_diffrn_reflns_av_sigmaI/netI 0.0354
_diffrn_reflns_limit_h_max 16
_diffrn_reflns_limit_h_min -16
_diffrn_reflns_limit_k_max 19
_diffrn_reflns_limit_k_min -19
_diffrn_reflns_limit_l_max 10
_diffrn_reflns_limit_l_min -12
_diffrn_reflns_number 17599
_diffrn_reflns_theta_full 25.05
_diffrn_reflns_theta_max 25.05
_diffrn_reflns_theta_min 2.49
_exptl_absorpt_coefficient_mu 0.100
_exptl_absorpt_correction_T_max 0.9921
_exptl_absorpt_correction_T_min 0.9755
_exptl_absorpt_correction_type multi-scan
_exptl_absorpt_process_details 'REQAB,RIGAKU/MSC,The Woodlands,TX,USA,1999.'
_exptl_crystal_colour orange
_exptl_crystal_density_diffrn 1.356
_exptl_crystal_description column
_exptl_crystal_F_000 984
_exptl_crystal_size_max 0.25
_exptl_crystal_size_mid 0.10
_exptl_crystal_size_min 0.08
_refine_diff_density_max 0.666
_refine_diff_density_min -0.592
_refine_diff_density_rms 0.060
_refine_ls_extinction_coef none
_refine_ls_extinction_expression Fc^*^=kFc[1+0.001xFc^2^\l^3^/sin(2\q)]^-1/4^
_refine_ls_extinction_method none
_refine_ls_goodness_of_fit_ref 1.098
_refine_ls_hydrogen_treatment none
_refine_ls_matrix_type full
_refine_ls_number_parameters 309
_refine_ls_number_reflns 4031
_refine_ls_number_restraints 0
_refine_ls_restrained_S_all 1.098
_refine_ls_R_factor_all 0.0904
_refine_ls_R_factor_gt 0.0731
_refine_ls_shift/su_max 0.325
_refine_ls_shift/su_mean 0.001
_refine_ls_structure_factor_coef Fsqd
_refine_ls_weighting_details 'calc w=1/[\s^2^(Fo^2^)+(0.1218P)^2^+1.5169P] where P=(Fo^2^+2Fc^2^)/3'
_refine_ls_weighting_scheme calc
_refine_ls_wR_factor_gt 0.1981
_refine_ls_wR_factor_ref 0.2260
_reflns_number_gt 3164
_reflns_number_total 4031
_reflns_threshold_expression >2sigma(I)
_cod_data_source_file jo402075d_si_005.cif
_cod_data_source_block C25H26N2O7
_cod_original_cell_volume 2284.7(8)
_cod_database_code 4028856

loop_
_symmetry_equiv_pos_as_xyz
'x, y, z'
'-x, y+1/2, -z+1/2'
'-x, -y, -z'
'x, -y-1/2, z-1/2'

loop_
_atom_site_label
_atom_site_type_symbol
_atom_site_fract_x
_atom_site_fract_y
_atom_site_fract_z
_atom_site_U_iso_or_equiv
_atom_site_adp_type
_atom_site_occupancy
_atom_site_symmetry_multiplicity
_atom_site_calc_flag
_atom_site_refinement_flags
O1 O 0.86454(16) 0.04065(12) 0.7996(2) 0.0484(6) Uani 1 1 d .
O2 O 0.80930(15) 0.09408(11) 0.96732(19) 0.0417(5) Uani 1 1 d .
O3 O 0.94283(19) 0.32175(15) 0.8682(2) 0.0577(6) Uani 1 1 d .
O4 O 0.55162(17) -0.04178(13) 1.1279(2) 0.0515(6) Uani 1 1 d .
N1 N 0.5384(2) -0.09234(15) 1.0388(3) 0.0490(6) Uani 1 1 d .
C20 C 0.7406(2) -0.03055(16) 0.8790(3) 0.0379(6) Uani 1 1 d .
C25 C 0.6741(2) -0.02866(17) 0.9603(3) 0.0397(6) Uani 1 1 d .
H25 H 0.6721 0.0164 1.0152 0.048 Uiso 1 1 calc R
C21 C 0.7425(2) -0.09747(17) 0.7991(3) 0.0416(7) Uani 1 1 d .
H21 H 0.7864 -0.0989 0.7433 0.050 Uiso 1 1 calc R
C22 C 0.6787(2) -0.16217(17) 0.8028(3) 0.0433(7) Uani 1 1 d .
C1 C 0.8115(2) 0.03839(16) 0.8756(3) 0.0386(6) Uani 1 1 d .
C2 C 0.8813(2) 0.16201(16) 0.9812(3) 0.0403(6) Uani 1 1 d .
H2 H 0.8856 0.1813 0.8932 0.048 Uiso 1 1 calc R
C23 C 0.6123(2) -0.16317(17) 0.8805(3) 0.0437(7) Uani 1 1 d .
H23 H 0.5696 -0.2079 0.8812 0.052 Uiso 1 1 calc R
C24 C 0.6112(2) -0.09527(17) 0.9577(3) 0.0419(7) Uani 1 1 d .
N2 N 0.6815(2) -0.23298(17) 0.7166(3) 0.0569(7) Uani 1 1 d .
C13 C 0.9561(2) 0.33326(17) 0.9871(3) 0.0440(7) Uani 1 1 d .
C14 C 1.0447(2) 0.36051(17) 1.0620(3) 0.0373(6) Uani 1 1 d .
H14 H 1.0200 0.4175 1.0512 0.045 Uiso 1 1 calc R
O5 O 0.4681(2) -0.14025(16) 1.0133(3) 0.0715(8) Uani 1 1 d .
C7 C 0.6812(2) 0.32570(17) 1.0089(3) 0.0437(7) Uani 1 1 d .
O6 O 0.7289(2) -0.22775(17) 0.6344(3) 0.0803(9) Uani 1 1 d .
C5 C 0.7717(2) 0.29314(17) 0.9722(3) 0.0417(7) Uani 1 1 d .
H5 H 0.7660 0.2915 0.8762 0.050 Uiso 1 1 calc R
C6 C 0.8757(2) 0.31428(17) 1.0551(3) 0.0402(6) Uani 1 1 d .
H6 H 0.8786 0.3446 1.1377 0.048 Uiso 1 1 calc R
C4 C 0.8370(2) 0.22724(16) 1.0494(3) 0.0400(6) Uani 1 1 d .
H4 H 0.8172 0.2089 1.1293 0.048 Uiso 1 1 calc R
C3 C 0.9833(2) 0.1340(2) 1.0602(3) 0.0527(8) Uani 1 1 d .
H3A H 0.9791 0.1180 1.1478 0.079 Uiso 1 1 calc R
H3B H 1.0312 0.1782 1.0667 0.079 Uiso 1 1 calc R
H3C H 1.0051 0.0876 1.0167 0.079 Uiso 1 1 calc R
O7 O 0.6369(3) -0.29415(17) 0.7352(4) 0.0874(10) Uani 1 1 d .
C15 C 1.0719(3) 0.3699(2) 1.2062(3) 0.0592(9) Uani 1 1 d .
H15A H 1.1259 0.3316 1.2454 0.071 Uiso 1 1 calc R
H15B H 1.0138 0.3571 1.2408 0.071 Uiso 1 1 calc R
C12 C 0.6690(3) 0.3183(2) 1.1361(3) 0.0556(8) Uani 1 1 d .
H12 H 0.7188 0.2919 1.2007 0.067 Uiso 1 1 calc R
C8 C 0.6072(3) 0.3658(2) 0.9156(4) 0.0582(9) Uani 1 1 d .
H8 H 0.6139 0.3720 0.8291 0.070 Uiso 1 1 calc R
C19 C 1.1264(3) 0.3814(2) 1.0020(4) 0.0604(9) Uani 1 1 d .
H19A H 1.1030 0.3762 0.9061 0.072 Uiso 1 1 calc R
H19B H 1.1819 0.3428 1.0324 0.072 Uiso 1 1 calc R
C11 C 0.5845(3) 0.3493(2) 1.1700(4) 0.0674(10) Uani 1 1 d .
H11 H 0.5773 0.3434 1.2563 0.081 Uiso 1 1 calc R
C10 C 0.5117(3) 0.3887(3) 1.0763(5) 0.0727(11) Uani 1 1 d .
H10 H 0.4545 0.4100 1.0983 0.087 Uiso 1 1 calc R
C9 C 0.5234(3) 0.3968(3) 0.9500(5) 0.0742(12) Uani 1 1 d .
H9 H 0.4737 0.4238 0.8860 0.089 Uiso 1 1 calc R
C16 C 1.1060(3) 0.4558(3) 1.2431(4) 0.0724(11) Uani 1 1 d .
H16A H 1.1269 0.4605 1.3392 0.087 Uiso 1 1 calc R
H16B H 1.0497 0.4935 1.2110 0.087 Uiso 1 1 calc R
C18 C 1.1636(3) 0.4671(2) 1.0366(4) 0.0691(10) Uani 1 1 d .
H18A H 1.1110 0.5062 0.9958 0.083 Uiso 1 1 calc R
H18B H 1.2221 0.4775 1.0013 0.083 Uiso 1 1 calc R
C17 C 1.1926(3) 0.4799(3) 1.1854(4) 0.0744(11) Uani 1 1 d .
H17A H 1.2517 0.4467 1.2252 0.089 Uiso 1 1 calc R
H17B H 1.2097 0.5375 1.2052 0.089 Uiso 1 1 calc R

loop_
_atom_site_aniso_label
_atom_site_aniso_U_11
_atom_site_aniso_U_22
_atom_site_aniso_U_33
_atom_site_aniso_U_23
_atom_site_aniso_U_13
_atom_site_aniso_U_12
O1 0.0542(13) 0.0426(11) 0.0551(12) -0.0039(9) 0.0262(10) -0.0065(9)
O2 0.0463(11) 0.0340(10) 0.0489(11) -0.0049(8) 0.0196(9) -0.0066(8)
O3 0.0718(15) 0.0643(14) 0.0432(12) -0.0095(10) 0.0262(11) -0.0230(11)
O4 0.0587(13) 0.0484(12) 0.0526(12) 0.0055(10) 0.0235(10) 0.0064(10)
N1 0.0510(15) 0.0428(14) 0.0579(15) 0.0059(12) 0.0225(12) -0.0013(11)
C20 0.0365(14) 0.0324(13) 0.0451(14) 0.0042(11) 0.0109(11) 0.0007(10)
C25 0.0431(15) 0.0344(14) 0.0426(14) 0.0024(11) 0.0124(12) 0.0022(11)
C21 0.0404(15) 0.0402(15) 0.0455(15) -0.0004(12) 0.0134(12) -0.0003(11)
C22 0.0450(16) 0.0348(14) 0.0498(16) -0.0043(12) 0.0116(13) -0.0025(11)
C1 0.0384(14) 0.0348(14) 0.0436(14) 0.0035(11) 0.0122(11) 0.0009(11)
C2 0.0445(15) 0.0343(14) 0.0432(14) 0.0012(11) 0.0127(12) -0.0059(11)
C23 0.0415(15) 0.0365(14) 0.0528(16) 0.0037(12) 0.0113(13) -0.0040(11)
C24 0.0424(15) 0.0389(15) 0.0466(15) 0.0064(12) 0.0154(12) -0.0004(11)
N2 0.0581(16) 0.0432(15) 0.0722(18) -0.0148(13) 0.0212(14) -0.0105(12)
C13 0.0572(18) 0.0353(14) 0.0447(16) -0.0032(11) 0.0224(13) -0.0070(12)
C14 0.0400(14) 0.0385(14) 0.0377(13) -0.0067(11) 0.0177(11) -0.0084(11)
O5 0.0659(16) 0.0643(15) 0.096(2) -0.0088(14) 0.0425(14) -0.0209(13)
C7 0.0470(16) 0.0356(14) 0.0484(16) -0.0054(11) 0.0116(13) -0.0032(12)
O6 0.105(2) 0.0647(16) 0.090(2) -0.0310(14) 0.0602(18) -0.0240(15)
C5 0.0495(16) 0.0372(14) 0.0383(14) -0.0025(11) 0.0112(12) -0.0029(12)
C6 0.0474(16) 0.0379(14) 0.0376(13) -0.0044(11) 0.0150(12) -0.0065(11)
C4 0.0474(16) 0.0358(14) 0.0395(14) 0.0000(11) 0.0157(12) -0.0051(11)
C3 0.0502(18) 0.0454(16) 0.0611(19) 0.0021(14) 0.0112(15) 0.0019(13)
O7 0.110(2) 0.0503(15) 0.118(2) -0.0324(15) 0.059(2) -0.0305(15)
C15 0.0512(19) 0.079(2) 0.0470(17) -0.0015(16) 0.0117(14) -0.0048(17)
C12 0.062(2) 0.0555(19) 0.0552(18) 0.0033(14) 0.0251(16) 0.0036(15)
C8 0.059(2) 0.0551(19) 0.0566(19) -0.0066(15) 0.0068(15) 0.0088(15)
C19 0.0541(19) 0.071(2) 0.064(2) -0.0099(17) 0.0293(16) -0.0135(17)
C11 0.071(2) 0.061(2) 0.082(3) -0.0077(19) 0.041(2) -0.0005(18)
C10 0.056(2) 0.069(2) 0.098(3) -0.022(2) 0.029(2) -0.0014(18)
C9 0.051(2) 0.069(2) 0.093(3) -0.019(2) -0.001(2) 0.0134(17)
C16 0.060(2) 0.095(3) 0.059(2) -0.030(2) 0.0076(17) -0.005(2)
C18 0.067(2) 0.065(2) 0.076(2) 0.0003(18) 0.0182(19) -0.0196(18)
C17 0.070(2) 0.070(2) 0.077(3) -0.012(2) 0.008(2) -0.020(2)

loop_
_atom_type_symbol
_atom_type_description
_atom_type_scat_dispersion_real
_atom_type_scat_dispersion_imag
_atom_type_scat_source
C C 0.0033 0.0016 'International Tables Vol C Tables 4.2.6.8 and 6.1.1.4'
H H 0.0000 0.0000 'International Tables Vol C Tables 4.2.6.8 and 6.1.1.4'
N N 0.0061 0.0033 'International Tables Vol C Tables 4.2.6.8 and 6.1.1.4'
O O 0.0106 0.0060 'International Tables Vol C Tables 4.2.6.8 and 6.1.1.4'

loop_
_geom_angle_atom_site_label_1
_geom_angle_atom_site_label_2
_geom_angle_atom_site_label_3
_geom_angle
C1 O2 C2 116.9(2)
O5 N1 O4 124.0(3)
O5 N1 C24 118.0(3)
O4 N1 C24 118.0(2)
C21 C20 C25 120.1(3)
C21 C20 C1 118.1(3)
C25 C20 C1 121.8(2)
C24 C25 C20 118.1(3)
C22 C21 C20 118.7(3)
C23 C22 C21 123.4(3)
C23 C22 N2 118.6(3)
C21 C22 N2 118.0(3)
O1 C1 O2 125.6(2)
O1 C1 C20 122.9(3)
O2 C1 C20 111.5(2)
O2 C2 C4 104.0(2)
O2 C2 C3 109.6(2)
C4 C2 C3 112.8(2)
C22 C23 C24 116.6(3)
C23 C24 C25 123.2(3)
C23 C24 N1 118.4(3)
C25 C24 N1 118.4(3)
O6 N2 O7 123.9(3)
O6 N2 C22 118.9(3)
O7 N2 C22 117.2(3)
O3 C13 C14 121.7(3)
O3 C13 C6 120.8(3)
C14 C13 C6 117.4(2)
C13 C14 C19 120.5(3)
C13 C14 C15 126.4(3)
C19 C14 C15 113.1(3)
C8 C7 C12 118.3(3)
C8 C7 C5 120.0(3)
C12 C7 C5 121.7(3)
C7 C5 C4 122.9(2)
C7 C5 C6 120.0(2)
C4 C5 C6 60.23(18)
C13 C6 C4 118.2(2)
C13 C6 C5 118.7(2)
C4 C6 C5 59.44(18)
C2 C4 C5 120.9(2)
C2 C4 C6 120.5(2)
C5 C4 C6 60.33(18)
C14 C15 C16 110.2(3)
C7 C12 C11 121.4(4)
C9 C8 C7 120.1(4)
C14 C19 C18 111.5(3)
C10 C11 C12 119.6(4)
C11 C10 C9 119.5(4)
C10 C9 C8 121.2(4)
C15 C16 C17 111.5(3)
C19 C18 C17 111.1(3)
C16 C17 C18 110.0(3)

loop_
_geom_bond_atom_site_label_1
_geom_bond_atom_site_label_2
_geom_bond_distance
O1 C1 1.208(3)
O2 C1 1.331(3)
O2 C2 1.471(3)
O3 C13 1.228(4)
O4 N1 1.227(3)
N1 O5 1.221(3)
N1 C24 1.468(4)
C20 C21 1.383(4)
C20 C25 1.397(4)
C20 C1 1.497(4)
C25 C24 1.388(4)
C21 C22 1.383(4)
C22 C23 1.367(4)
C22 N2 1.476(4)
C2 C4 1.496(4)
C2 C3 1.512(4)
C23 C24 1.377(4)
N2 O6 1.206(4)
N2 O7 1.214(4)
C13 C14 1.350(4)
C13 C6 1.490(4)
C14 C19 1.459(4)
C14 C15 1.472(4)
C7 C8 1.388(4)
C7 C12 1.390(5)
C7 C5 1.490(4)
C5 C4 1.504(4)
C5 C6 1.518(4)
C6 C4 1.516(4)
C15 C16 1.501(6)
C12 C11 1.392(5)
C8 C9 1.386(5)
C19 C18 1.507(5)
C11 C10 1.375(6)
C10 C9 1.380(6)
C16 C17 1.516(6)
C18 C17 1.525(6)
